data_4511575
loop_
_publ_author_name
'Kerr, Andrew T.'
'Cahill, Christopher L.'

_publ_section_title
;
 CuPYDC Metalloligands and Postsynthetic Rearrangement/Metalation as
 Routes to Bimetallic Uranyl Containing Hybrid Materials: Syntheses,
 Structures, and Fluorescence
;
_journal_issue 8
_journal_name_full 'Crystal Growth &amp; Design'
_journal_page_first 4094
_journal_paper_doi 10.1021/cg5007132
_journal_volume 14
_journal_year 2014
_chemical_formula_sum 'C14 H10 Cu N2 O12 U'
_chemical_formula_weight 699.81
_space_group_crystal_system triclinic
_space_group_IT_number 2
_space_group_name_Hall '-P 1'
_space_group_name_H-M_alt 'P -1'
_symmetry_cell_setting triclinic
_symmetry_Int_Tables_number 2
_symmetry_space_group_name_Hall '-P 1'
_symmetry_space_group_name_H-M 'P -1'
_atom_sites_solution_hydrogens mixed
_audit_creation_method SHELXL-2013
_cell_angle_alpha 104.448(3)
_cell_angle_beta 90.485(3)
_cell_angle_gamma 100.058(3)
_cell_formula_units_Z 1
_cell_length_a 5.3553(10)
_cell_length_b 7.6850(15)
_cell_length_c 10.951(2)
_cell_measurement_reflns_used 5974
_cell_measurement_temperature 100(2)
_cell_measurement_theta_max 58.926
_cell_measurement_theta_min 5.556
_cell_volume 429.09(14)
_computing_cell_refinement 'SAINT, Bruker-AXS'
_computing_data_collection 'APEX, Bruker-AXS'
_computing_data_reduction 'SAINT, Bruker-AXS'
_computing_molecular_graphics 'Crystal Maker (Palmer, 2009)'
_computing_structure_refinement 'SHELXL-2013 (Sheldrick, 2013)'
_computing_structure_solution 'SIR92 (Gualardi, 1993)'
_diffrn_ambient_temperature 100(2)
_diffrn_measured_fraction_theta_full 0.999
_diffrn_measured_fraction_theta_max 0.924
_diffrn_measurement_device_type 'Bruker APEXII CCD'
_diffrn_measurement_method 'omega scans'
_diffrn_radiation_probe x-ray
_diffrn_radiation_type MoK\a
_diffrn_radiation_wavelength 0.71073
_diffrn_reflns_av_R_equivalents 0.0310
_diffrn_reflns_av_unetI/netI 0.0404
_diffrn_reflns_Laue_measured_fraction_full 0.999
_diffrn_reflns_Laue_measured_fraction_max 0.924
_diffrn_reflns_limit_h_max 7
_diffrn_reflns_limit_h_min -7
_diffrn_reflns_limit_k_max 10
_diffrn_reflns_limit_k_min -10
_diffrn_reflns_limit_l_max 15
_diffrn_reflns_limit_l_min -14
_diffrn_reflns_number 5974
_diffrn_reflns_point_group_measured_fraction_full 0.999
_diffrn_reflns_point_group_measured_fraction_max 0.924
_diffrn_reflns_theta_full 25.242
_diffrn_reflns_theta_max 30.161
_diffrn_reflns_theta_min 1.923
_diffrn_source 'Fine-focus sealed tube'
_diffrn_source_type 'Bruker ApexII'
_exptl_absorpt_coefficient_mu 10.738
_exptl_absorpt_correction_T_max 0.7460
_exptl_absorpt_correction_T_min 0.5680
_exptl_absorpt_correction_type empirical
_exptl_absorpt_process_details 'SADABS, G. Sheldrick (1999)'
_exptl_crystal_colour Blue
_exptl_crystal_density_diffrn 2.708
_exptl_crystal_description Prisim
_exptl_crystal_F_000 325
_exptl_crystal_recrystallization_method Hydrothermal
_exptl_crystal_size_max 0.083
_exptl_crystal_size_mid 0.067
_exptl_crystal_size_min 0.049
_refine_diff_density_max 1.219
_refine_diff_density_min -2.101
_refine_diff_density_rms 0.196
_refine_ls_extinction_method none
_refine_ls_goodness_of_fit_ref 1.045
_refine_ls_hydrogen_treatment mixed
_refine_ls_matrix_type full
_refine_ls_number_parameters 147
_refine_ls_number_reflns 2352
_refine_ls_number_restraints 0
_refine_ls_restrained_S_all 1.045
_refine_ls_R_factor_all 0.0250
_refine_ls_R_factor_gt 0.0249
_refine_ls_shift/su_max 0.000
_refine_ls_shift/su_mean 0.000
_refine_ls_structure_factor_coef Fsqd
_refine_ls_weighting_details 'w=1/[\s^2^(Fo^2^)+(0.0193P)^2^+0.9163P] where P=(Fo^2^+2Fc^2^)/3'
_refine_ls_weighting_scheme calc
_refine_ls_wR_factor_gt 0.0510
_refine_ls_wR_factor_ref 0.0511
_reflns_Friedel_coverage 0.000
_reflns_number_gt 2345
_reflns_number_total 2352
_reflns_threshold_expression 'I > 2\s(I)'
_cod_data_source_file cg5007132_si_002.cif
_cod_data_source_block Compound_1
_cod_depositor_comments 'Adding full bibliography for 4511575--4511577.cif.'
_cod_original_cell_volume 429.11(14)
_cod_database_code 4511575
_shelx_space_group_comment
;
The symmetry employed for this shelxl refinement is uniquely defined
by the following loop, which should always be used as a source of
symmetry information in preference to the above space-group names.
They are only intended as comments.
;
_shelxl_version_number 2013-4

loop_
_space_group_symop_operation_xyz
'x, y, z'
'-x, -y, -z'

loop_
_atom_site_label
_atom_site_type_symbol
_atom_site_fract_x
_atom_site_fract_y
_atom_site_fract_z
_atom_site_U_iso_or_equiv
_atom_site_adp_type
_atom_site_occupancy
_atom_site_site_symmetry_order
_atom_site_calc_flag
_atom_site_refinement_flags_posn
_atom_site_refinement_flags_adp
_atom_site_refinement_flags_occupancy
C1 C 0.6918(7) 0.1811(5) 0.3456(3) 0.0077(7) Uani 1 1 d . . .
C2 C 0.5137(7) 0.0213(5) 0.2634(3) 0.0075(7) Uani 1 1 d . . .
C3 C 0.5820(7) -0.0672(5) 0.1440(3) 0.0087(7) Uani 1 1 d . . .
H3 H 0.7356 -0.0260 0.1124 0.010 Uiso 1 1 calc R U .
C4 C 0.4138(7) -0.2183(5) 0.0739(3) 0.0079(7) Uani 1 1 d . . .
C5 C 0.1204(7) -0.1913(5) 0.2301(3) 0.0093(7) Uani 1 1 d . . .
H5 H -0.0372 -0.2326 0.2579 0.011 Uiso 1 1 calc R U .
C6 C 0.2802(7) -0.0419(5) 0.3069(3) 0.0095(7) Uani 1 1 d . . .
H6 H 0.2324 0.0152 0.3861 0.011 Uiso 1 1 calc R U .
C7 C 0.4701(7) -0.3340(5) -0.0530(3) 0.0088(7) Uani 1 1 d . . .
N1 N 0.1883(6) -0.2776(4) 0.1166(3) 0.0074(6) Uani 1 1 d . . .
O1 O 1.1751(5) 0.3656(4) 0.5665(2) 0.0124(5) Uani 1 1 d . . .
O2 O 0.6385(5) 0.2441(4) 0.4576(2) 0.0119(5) Uani 1 1 d . . .
O3 O 0.8899(5) 0.2516(4) 0.3014(2) 0.0133(5) Uani 1 1 d . . .
O4 O 0.6774(5) -0.2954(4) -0.0976(2) 0.0131(5) Uani 1 1 d . . .
O5 O 0.2928(5) -0.4698(3) -0.1030(2) 0.0106(5) Uani 1 1 d . . .
OW1 O 1.3024(5) 0.5005(4) 0.3339(3) 0.0118(5) Uani 1 1 d . . .
Cu1 Cu 0.0000 -0.5000 0.0000 0.00797(12) Uani 1 2 d S . P
U1 U 1.0000 0.5000 0.5000 0.00715(6) Uani 1 2 d S . P
HW1A H 1.433(11) 0.567(7) 0.353(5) 0.029(15) Uiso 1 1 d . . .
HW1B H 1.303(10) 0.433(8) 0.263(6) 0.033(15) Uiso 1 1 d . . .

loop_
_atom_site_aniso_label
_atom_site_aniso_U_11
_atom_site_aniso_U_22
_atom_site_aniso_U_33
_atom_site_aniso_U_23
_atom_site_aniso_U_13
_atom_site_aniso_U_12
C1 0.0106(17) 0.0050(15) 0.0046(15) -0.0029(12) -0.0022(12) 0.0002(13)
C2 0.0090(16) 0.0076(16) 0.0050(16) 0.0015(13) -0.0014(12) -0.0007(13)
C3 0.0088(16) 0.0092(16) 0.0064(16) -0.0001(13) 0.0013(13) -0.0004(13)
C4 0.0099(16) 0.0068(15) 0.0060(16) -0.0002(12) 0.0002(13) 0.0010(13)
C5 0.0097(17) 0.0100(17) 0.0083(16) 0.0034(13) 0.0043(13) 0.0000(13)
C6 0.0093(16) 0.0116(17) 0.0067(16) 0.0008(13) 0.0023(13) 0.0015(13)
C7 0.0121(17) 0.0089(16) 0.0035(15) -0.0011(12) 0.0003(13) 0.0007(13)
N1 0.0090(14) 0.0066(13) 0.0057(14) 0.0009(11) -0.0006(11) 0.0003(11)
O1 0.0115(13) 0.0119(13) 0.0107(13) -0.0014(10) 0.0026(10) -0.0001(10)
O2 0.0128(13) 0.0121(13) 0.0060(12) -0.0034(10) 0.0025(10) -0.0025(10)
O3 0.0107(13) 0.0135(13) 0.0108(13) -0.0017(10) 0.0031(10) -0.0042(10)
O4 0.0109(13) 0.0149(13) 0.0093(13) -0.0018(10) 0.0051(10) -0.0022(10)
O5 0.0108(12) 0.0100(12) 0.0075(12) -0.0013(10) 0.0025(10) -0.0022(10)
OW1 0.0089(13) 0.0147(14) 0.0063(13) -0.0033(11) 0.0018(10) -0.0035(11)
Cu1 0.0079(3) 0.0074(3) 0.0050(3) -0.0020(2) 0.0012(2) -0.0031(2)
U1 0.00605(9) 0.00862(10) 0.00397(9) -0.00169(6) 0.00067(6) -0.00138(6)

loop_
_atom_type_symbol
_atom_type_description
_atom_type_scat_dispersion_real
_atom_type_scat_dispersion_imag
_atom_type_scat_source
C C 0.0033 0.0016 'International Tables Vol C Tables 4.2.6.8 and 6.1.1.4'
H H 0.0000 0.0000 'International Tables Vol C Tables 4.2.6.8 and 6.1.1.4'
N N 0.0061 0.0033 'International Tables Vol C Tables 4.2.6.8 and 6.1.1.4'
O O 0.0106 0.0060 'International Tables Vol C Tables 4.2.6.8 and 6.1.1.4'
Cu Cu 0.3201 1.2651 'International Tables Vol C Tables 4.2.6.8 and 6.1.1.4'
U U -9.6767 9.6646 'International Tables Vol C Tables 4.2.6.8 and 6.1.1.4'

loop_
_geom_angle_atom_site_label_1
_geom_angle_atom_site_label_2
_geom_angle_atom_site_label_3
_geom_angle
_geom_angle_site_symmetry_1
_geom_angle_site_symmetry_3
O2 C1 O3 121.0(3) . .
O2 C1 C2 119.0(3) . .
O3 C1 C2 120.0(3) . .
O2 C1 U1 59.59(18) . .
O3 C1 U1 61.49(18) . .
C2 C1 U1 175.6(2) . .
C6 C2 C3 119.5(3) . .
C6 C2 C1 119.9(3) . .
C3 C2 C1 120.6(3) . .
C4 C3 C2 118.1(3) . .
N1 C4 C3 121.9(3) . .
N1 C4 C7 114.4(3) . .
C3 C4 C7 123.7(3) . .
N1 C5 C6 121.4(3) . .
C5 C6 C2 118.9(3) . .
O4 C7 O5 125.9(3) . .
O4 C7 C4 119.3(3) . .
O5 C7 C4 114.8(3) . .
C5 N1 C4 120.2(3) . .
C5 N1 Cu1 127.4(2) . .
C4 N1 Cu1 112.3(2) . .
C1 O2 U1 94.2(2) . .
C1 O3 U1 92.2(2) . .
C7 O5 Cu1 114.8(2) . .
O5 Cu1 O5 180.0 2_545 .
O5 Cu1 N1 96.39(11) 2_545 .
O5 Cu1 N1 83.61(11) . .
O5 Cu1 N1 83.61(11) 2_545 2_545
O5 Cu1 N1 96.39(11) . 2_545
N1 Cu1 N1 180.0 . 2_545
O1 U1 O1 180.0 . 2_766
O1 U1 OW1 90.22(11) . 2_766
O1 U1 OW1 89.78(11) 2_766 2_766
O1 U1 OW1 89.78(11) . .
O1 U1 OW1 90.22(11) 2_766 .
OW1 U1 OW1 180.0 2_766 .
O1 U1 O2 88.63(11) . .
O1 U1 O2 91.37(11) 2_766 .
OW1 U1 O2 63.75(9) 2_766 .
OW1 U1 O2 116.25(9) . .
O1 U1 O2 91.37(11) . 2_766
O1 U1 O2 88.63(11) 2_766 2_766
OW1 U1 O2 116.25(9) 2_766 2_766
OW1 U1 O2 63.75(9) . 2_766
O2 U1 O2 180.00(9) . 2_766
O1 U1 O3 91.95(10) . .
O1 U1 O3 88.05(10) 2_766 .
OW1 U1 O3 116.14(9) 2_766 .
OW1 U1 O3 63.86(9) . .
O2 U1 O3 52.52(8) . .
O2 U1 O3 127.48(8) 2_766 .
O1 U1 O3 88.05(10) . 2_766
O1 U1 O3 91.95(10) 2_766 2_766
OW1 U1 O3 63.86(9) 2_766 2_766
OW1 U1 O3 116.14(9) . 2_766
O2 U1 O3 127.48(8) . 2_766
O2 U1 O3 52.52(8) 2_766 2_766
O3 U1 O3 180.00(9) . 2_766
O1 U1 C1 91.25(11) . .
O1 U1 C1 88.75(11) 2_766 .
OW1 U1 C1 89.80(10) 2_766 .
OW1 U1 C1 90.20(10) . .
O2 U1 C1 26.19(9) . .
O2 U1 C1 153.81(9) 2_766 .
O3 U1 C1 26.36(9) . .
O3 U1 C1 153.64(9) 2_766 .
O1 U1 C1 88.75(11) . 2_766
O1 U1 C1 91.25(11) 2_766 2_766
OW1 U1 C1 90.20(10) 2_766 2_766
OW1 U1 C1 89.80(10) . 2_766
O2 U1 C1 153.81(9) . 2_766
O2 U1 C1 26.19(9) 2_766 2_766
O3 U1 C1 153.64(9) . 2_766
O3 U1 C1 26.36(9) 2_766 2_766
C1 U1 C1 180.0 . 2_766

loop_
_geom_bond_atom_site_label_1
_geom_bond_atom_site_label_2
_geom_bond_distance
_geom_bond_site_symmetry_2
C1 O2 1.257(4) .
C1 O3 1.261(4) .
C1 C2 1.501(5) .
C1 U1 2.839(3) .
C2 C6 1.392(5) .
C2 C3 1.399(5) .
C3 C4 1.388(5) .
C4 N1 1.345(5) .
C4 C7 1.516(5) .
C5 N1 1.341(4) .
C5 C6 1.386(5) .
C7 O4 1.235(4) .
C7 O5 1.285(4) .
N1 Cu1 1.964(3) .
O1 U1 1.783(3) .
O2 U1 2.455(3) .
O3 U1 2.497(3) .
O5 Cu1 1.954(3) .
OW1 U1 2.446(3) .
Cu1 O5 1.954(3) 2_545
Cu1 N1 1.964(3) 2_545
U1 O1 1.783(3) 2_766
U1 OW1 2.446(3) 2_766
U1 O2 2.455(3) 2_766
U1 O3 2.497(3) 2_766
U1 C1 2.839(3) 2_766
